data_2006443
loop_
_publ_author_name
'Hsueh-Hua Yao'
'Bor-Hann Chen'
'Jem-Mau Lo'
'Fen-Ling Liao'

_publ_section_title
;The Dimeric Complex
 {2,2'-[2,2-Dimethyl-1,3-propanediylbis(aminomethyl)]diphenolato-<i>N</i>,<i>N</i>',<i>O</i>,<i>O</i>'}copper(II)
 Ethanol Solvate
;
_journal_issue 9
_journal_name_full 'Acta Crystallographica Section C'
_journal_page_first 1222
_journal_page_last 1224
_journal_paper_doi 10.1107/S0108270197093980
_journal_volume 53
_journal_year 1997
_chemical_formula_moiety '[Cu (C19 H24 N2 O2 ) ]2 , 2C2 H6 O '
_chemical_formula_sum 'C21 H30 Cu N2 O3'
_chemical_formula_weight 422.0
_space_group_crystal_system triclinic
_space_group_IT_number 2
_space_group_name_Hall '-P 1'
_space_group_name_H-M_alt 'P -1'
_atom_type_scat_source 'SHELXTL-Plus (Sheldrick, 1991)'
_cell_angle_alpha 68.20(2)
_cell_angle_beta 66.68(2)
_cell_angle_gamma 88.39(2)
_cell_formula_units_Z 2
_cell_length_a 9.951(2)
_cell_length_b 10.877(2)
_cell_length_c 11.156(2)
_cell_measurement_reflns_used 4305
_cell_measurement_temperature 296
_cell_measurement_theta_max 25.8
_cell_measurement_theta_min 1.0
_cell_volume 1019.5(4)
_computing_molecular_graphics SHELXTL-Plus
_computing_publication_material SHELXTL-Plus
_computing_structure_refinement SHELXTL-Plus
_computing_structure_solution 'SHELXTL-Plus (Sheldrick, 1991)'
_diffrn_measurement_device 'Siemens SMART-CCD diffractometer'
_diffrn_measurement_method 'Full sphere'
_diffrn_radiation_type 'Mo K\a'
_diffrn_radiation_wavelength 0.71073
_diffrn_reflns_av_R_equivalents 0.0345
_diffrn_reflns_limit_h_max 11
_diffrn_reflns_limit_h_min -11
_diffrn_reflns_limit_k_max 12
_diffrn_reflns_limit_k_min -13
_diffrn_reflns_limit_l_max 13
_diffrn_reflns_limit_l_min -13
_diffrn_reflns_number 8169
_diffrn_reflns_theta_max 25.6
_diffrn_standards_decay_% none
_diffrn_standards_interval_count none
_diffrn_standards_interval_time none
_diffrn_standards_number 'Standard reflections: see text'
_exptl_absorpt_coefficient_mu 1.094
_exptl_absorpt_correction_T_max 0.896
_exptl_absorpt_correction_T_min 0.800
_exptl_absorpt_correction_type 'empirical from equivalent data (Sheldrick, 1991)'
_exptl_crystal_colour green
_exptl_crystal_density_diffrn 1.375
_exptl_crystal_density_method 'not measured'
_exptl_crystal_description columnar
_exptl_crystal_size_max 0.35
_exptl_crystal_size_mid 0.20
_exptl_crystal_size_min 0.10
_refine_diff_density_max 0.31
_refine_diff_density_min -0.28
_refine_ls_abs_structure_details none
_refine_ls_extinction_coef '\c = 0.0007(4)'
_refine_ls_extinction_method 'F* = F[1 + 0.002\cF^2^/sin(2\q)]^-1/4^'
_refine_ls_goodness_of_fit_obs 1.47
_refine_ls_hydrogen_treatment 'H atoms riding: see text'
_refine_ls_number_parameters 245
_refine_ls_number_reflns 3017
_refine_ls_R_factor_obs .0378
_refine_ls_shift/esd_max 0.003
_refine_ls_structure_factor_coef F
_refine_ls_weighting_details 'w^-1^ = \s^2^(F) + 0.0010F^2^'
_refine_ls_weighting_scheme calc
_refine_ls_wR_factor_obs .0475
_reflns_number_observed 3017
_reflns_number_total 3465
_reflns_observed_criterion I>3\s(I)
_cod_data_source_file ab1436.cif
_cod_data_source_block Cu-DmPnAP2
_cod_depositor_comments
;
 Updating the space group operation list after consulting the original
 publication.

 The following operations were removed:
    -x,1-y,-z
    x,y,1+z
    x,1-y,1-z

 The following operations were added:
    -x,-y,-z

 Antanas Vaitkus,
 2018-06-14
;
_cod_original_cell_volume 1019.5(3)
_cod_original_formula_sum 'C21 Cu H30 N2 O3'
_cod_database_code 2006443

loop_
_space_group_symop_id
_space_group_symop_operation_xyz
1 x,y,z
2 -x,-y,-z

loop_
_atom_site_aniso_label
_atom_site_aniso_U_11
_atom_site_aniso_U_22
_atom_site_aniso_U_33
_atom_site_aniso_U_12
_atom_site_aniso_U_13
_atom_site_aniso_U_23
Cu1 .0500(10) .0360(10) .0460(10) -.0110(10) -.0240(10) .0050(10)
O1 .0480(10) .0420(10) .0460(10) -.0100(10) -.0220(10) .0020(10)
O2 .0650(10) .0410(10) .0540(10) -.0160(10) -.0320(10) .0150(10)
O3 .090(2) .094(2) .100(2) -.059(2) -.045(2) .010(2)
N1 .056(2) .0410(10) .0470(10) -.0120(10) -.0240(10) .0040(10)
N2 .0560(10) .0370(10) .0540(10) -.0170(10) -.0270(10) .0060(10)
C1 .044(2) .042(2) .045(2) -.0080(10) -.0220(10) .0060(10)
C2 .055(2) .057(2) .050(2) -.0170(10) -.0260(10) .0120(10)
C3 .063(2) .070(2) .050(2) -.013(2) -.020(2) .008(2)
C4 .058(2) .074(2) .056(2) .003(2) -.014(2) -.009(2)
C5 .063(2) .053(2) .061(2) -.005(2) -.029(2) -.007(2)
C6 .052(2) .042(2) .046(2) -.0050(10) -.0250(10) .0030(10)
C7 .064(2) .036(2) .055(2) -.0100(10) -.031(2) .0050(10)
C8 .055(2) .053(2) .061(2) -.0120(10) -.032(2) .0000(10)
C9 .069(2) .045(2) .063(2) -.0130(10) -.038(2) -.0020(10)
C10 .071(2) .045(2) .070(2) -.0150(10) -.045(2) .0050(10)
C11 .059(2) .040(2) .049(2) -.0100(10) -.0220(10) -.0010(10)
C12 .050(2) .0360(10) .054(2) -.0100(10) -.0250(10) .0030(10)
C13 .064(2) .041(2) .062(2) -.0090(10) -.033(2) -.0010(10)
C14 .071(2) .042(2) .081(3) -.010(2) -.045(2) .011(2)
C15 .062(2) .042(2) .092(3) -.019(2) -.036(2) .0150(10)
C16 .055(2) .045(2) .067(2) -.0200(10) -.024(2) .0110(10)
C17 .050(2) .039(2) .057(2) -.0140(10) -.0250(10) .0050(10)
C18 .106(3) .062(2) .066(2) -.024(2) -.043(2) .008(2)
C19 .095(3) .071(2) .103(3) -.013(2) -.072(3) -.004(2)
C20 .095(3) .071(2) .094(3) -.037(2) -.050(3) .015(2)
C21 .091(3) .080(3) .076(2) -.038(2) -.039(2) .016(2)

loop_
_atom_site_label
_atom_site_fract_x
_atom_site_fract_y
_atom_site_fract_z
_atom_site_U_iso_or_equiv
Cu1 .12391(4) .46023(3) .05750(3) .0438(2)
O1 .1245(2) .5291(2) -.1308(2) .0462(9)
O2 .1670(3) .2913(2) .0386(2) .0520(10)
O3 .1196(3) .2810(3) .8059(3) .086(2)
N1 .1774(3) .6469(2) .0433(3) .0480(10)
N2 .1003(3) .3910(2) .2588(3) .0480(10)
C1 .2438(3) .6160(3) -.2364(3) .0460(10)
C2 .3225(4) .5970(3) -.3621(3) .0540(10)
C3 .4461(4) .6846(4) -.4686(4) .065(2)
C4 .4963(4) .7905(4) -.4509(4) .075(2)
C5 .4181(4) .8139(3) -.3293(4) .063(2)
C6 .2914(3) .7286(3) -.2219(3) .0490(10)
C7 .1963(4) .7565(3) -.0950(3) .0520(10)
C8 .3075(4) .6530(3) .0742(4) .057(2)
C9 .2812(4) .5696(3) .2288(4) .058(2)
C10 .2368(4) .4201(3) .2721(4) .059(2)
C11 .0422(4) .2454(3) .3335(3) .0520(10)
C12 .1517(3) .1620(3) .2727(3) .0470(10)
C13 .1947(4) .0570(3) .3606(3) .057(2)
C14 .2914(4) -.0228(3) .3077(4) .064(2)
C15 .3451(4) .0042(3) .1649(4) .066(2)
C16 .3037(4) .1095(3) .0745(4) .057(2)
C17 .2063(3) .1907(3) .1270(3) .0490(10)
C18 .1668(5) .6240(4) .3275(4) .076(2)
C19 .4307(5) .5813(4) .2366(5) .086(2)
C20 .0866(5) .1078(4) .7382(5) .082(2)
C21 .1505(5) .1530(4) .8149(4) .079(2)
H1 .08930 .65930 .12280 .08
H2 .03140 .44190 .30720 .08
H3 .15080 .29720 .85010 .08
H2A .28340 .52210 -.36750 .08
H3A .49280 .66260 -.55990 .08
H4A .57010 .84670 -.51400 .08
H5A .45610 .88470 -.31370 .08
H7A .23390 .83980 -.10630 .08
H7B .09590 .77140 -.09320 .08
H8A .35380 .75120 .04520 .08
H8B .39490 .62400 .00340 .08
H10A .24030 .37180 .35850 .08
H10B .32640 .38490 .20980 .08
H11A .02850 .21920 .42490 .08
H11B -.04570 .23210 .32430 .08
H13A .15630 .04200 .46350 .08
H14A .31930 -.09990 .37120 .08
H15A .40330 -.05800 .13560 .08
H16A .34780 .12760 -.04130 .08
H18A .14870 .59140 .40050 .08
H18B .07320 .62510 .32170 .08
H18C .20580 .72250 .30690 .08
H19A .44442 .67628 .22944 .08
H19B .42926 .53573 .31589 .08
H19C .50971 .55118 .16537 .08
H20A .12700 .17920 .64210 .08
H20B -.03280 .09770 .79330 .08
H20C .11770 .02350 .73250 .08
H21A .11280 .09150 .91860 .08
H21B .27690 .15130 .75920 .08

loop_
_geom_angle_atom_site_label_1
_geom_angle_atom_site_label_2
_geom_angle_atom_site_label_3
_geom_angle_site_symmetry_3
_geom_angle
_geom_angle_publ_flag
O1 Cu1 O2 . 88.50(10) yes
O1 Cu1 N1 . 92.90(10) yes
O2 Cu1 N1 . 154.70(10) yes
O1 Cu1 N2 . 173.90(10) yes
O2 Cu1 N2 . 93.90(10) yes
N1 Cu1 N2 . 87.30(10) yes
Cu1 O1 Cu1 2_555 96.40(10) yes
Cu1 O1 C1 . 116.2(2) no
C1 O1 Cu1 2_555 132.2(2) no
Cu1 O2 C17 . 124.6(2) no
Cu1 N1 C7 . 113.5(2) no
Cu1 N1 C8 . 111.2(2) no
C7 N1 C8 . 111.6(2) no
Cu1 N2 C10 . 113.1(2) no
Cu1 N2 C11 . 111.1(2) no
C10 N2 C11 . 111.4(3) no
O1 C1 C2 . 121.1(3) no
O1 C1 C6 . 120.3(3) no
C2 C1 C6 . 118.6(2) no
C1 C2 C3 . 120.9(4) no
C2 C3 C4 . 120.1(4) no
C3 C4 C5 . 120.1(3) no
C4 C5 C6 . 120.6(4) no
C1 C6 C5 . 119.4(3) no
C1 C6 C7 . 118.0(2) no
C5 C6 C7 . 122.4(3) no
N1 C7 C6 . 113.5(3) no
N1 C8 C9 . 114.4(2) no
C8 C9 C10 . 112.2(4) no
C8 C9 C18 . 110.1(3) no
C10 C9 C18 . 111.4(3) no
C8 C9 C19 . 106.4(3) no
C10 C9 C19 . 106.1(3) no
C18 C9 C19 . 110.6(4) no
N2 C10 C9 . 113.5(3) no
N2 C11 C12 . 111.9(2) no
C11 C12 C13 . 120.3(3) no
C11 C12 C17 . 119.0(3) no
C13 C12 C17 . 120.7(3) no
C12 C13 C14 . 121.2(3) no
C13 C14 C15 . 118.6(3) no
C14 C15 C16 . 121.2(3) no
C15 C16 C17 . 120.5(3) no
O2 C17 C12 . 122.4(3) no
O2 C17 C16 . 119.7(3) no
C12 C17 C16 . 117.8(3) no
O3 C21 C20 . 110.7(4) no

loop_
_geom_bond_atom_site_label_1
_geom_bond_atom_site_label_2
_geom_bond_site_symmetry_1
_geom_bond_site_symmetry_2
_geom_bond_distance
_geom_bond_publ_flag
Cu1 O1 . . 1.948(2) yes
Cu1 O2 . . 1.943(2) yes
Cu1 N1 . . 2.046(3) yes
Cu1 N2 . . 2.000(3) yes
O1 Cu1 . 2_555 2.291(2) yes
O2 C17 . . 1.343(4) yes
N1 C7 . . 1.501(4) yes
N1 C8 . . 1.474(5) yes
N2 C10 . . 1.479(6) yes
N2 C11 . . 1.492(4) yes
O3 O2 . 1_556 2.857(5) yes
O3 N1 . 2_556 3.016(4) yes
O1 C1 . . 1.348(3) no
O3 C21 . . 1.393(6) no
C1 C2 . . 1.400(5) no
C1 C6 . . 1.411(5) no
C2 C3 . . 1.378(4) no
C3 C4 . . 1.377(7) no
C4 C5 . . 1.385(6) no
C5 C6 . . 1.389(4) no
C6 C7 . . 1.495(5) no
C8 C9 . . 1.537(5) no
C9 C10 . . 1.537(5) no
C9 C18 . . 1.521(6) no
C9 C19 . . 1.535(7) no
C11 C12 . . 1.512(5) no
C12 C13 . . 1.386(5) no
C12 C17 . . 1.402(5) no
C13 C14 . . 1.382(5) no
C14 C15 . . 1.377(6) no
C15 C16 . . 1.395(5) no
C16 C17 . . 1.396(5) no
C20 C21 . . 1.462(9) no
